data_7042449
loop_
_publ_author_name
'Zhang, Xiangyu'
'Wu, Hongping'
'Liu, Qiong'
'Dong, Xiaoyu'
'Chen, Yunlei'
'Yang, Zhihua'
'Wen, Xiao-Dong'
'Pan, Shilie'

_publ_section_title
;
 Application of the dimensional reduction formalism to
 Pb9-xBax[Li2(P2O7)2(P4O13)2] (x = 0, 2, 6, 7): a series of phosphates
 with two types of isolated polyphosphate groups.
;
_journal_issue 14
_journal_name_full 'Dalton transactions (Cambridge, England : 2003)'
_journal_page_first 4678
_journal_page_last 4684
_journal_paper_doi 10.1039/c7dt00509a
_journal_volume 46
_journal_year 2017
_chemical_formula_sum 'Ba2 Li2 O40 P12 Pb7'
_chemical_formula_weight 2750.53
_chemical_name_systematic
; 
 ? 
;
_space_group_IT_number 2
_symmetry_cell_setting triclinic
_symmetry_space_group_name_Hall '-P 1'
_symmetry_space_group_name_H-M 'P -1'
_atom_sites_solution_primary direct
_atom_sites_solution_secondary difmap
_audit_creation_method SHELXL-97
_audit_update_record
;
2017-02-06 deposited with the CCDC.
2017-03-13 downloaded from the CCDC.
;
_cell_angle_alpha 80.366(10)
_cell_angle_beta 85.329(8)
_cell_angle_gamma 78.983(7)
_cell_formula_units_Z 1
_cell_length_a 7.4579(11)
_cell_length_b 7.8016(13)
_cell_length_c 15.632(3)
_cell_measurement_reflns_used 3611
_cell_measurement_temperature 296(2)
_cell_measurement_theta_max 27.43
_cell_measurement_theta_min 2.65
_cell_volume 879.0(3)
_computing_structure_refinement 'SHELXL-97 (Sheldrick, 1997)'
_computing_structure_solution 'SHELXS-97 (Sheldrick, 1990)'
_diffrn_ambient_temperature 296(2)
_diffrn_measured_fraction_theta_full 0.985
_diffrn_measured_fraction_theta_max 0.985
_diffrn_measurement_device_type 'CCD area detector'
_diffrn_measurement_method 'phi and omega scans'
_diffrn_radiation_monochromator graphite
_diffrn_radiation_source 'fine-focus sealed tube'
_diffrn_radiation_type MoK\a
_diffrn_radiation_wavelength 0.71073
_diffrn_reflns_av_R_equivalents 0.0359
_diffrn_reflns_av_sigmaI/netI 0.0415
_diffrn_reflns_limit_h_max 9
_diffrn_reflns_limit_h_min -9
_diffrn_reflns_limit_k_max 10
_diffrn_reflns_limit_k_min -10
_diffrn_reflns_limit_l_max 20
_diffrn_reflns_limit_l_min -20
_diffrn_reflns_number 11168
_diffrn_reflns_theta_full 27.56
_diffrn_reflns_theta_max 27.56
_diffrn_reflns_theta_min 1.32
_exptl_absorpt_coefficient_mu 36.271
_exptl_absorpt_correction_T_max 0.0976
_exptl_absorpt_correction_T_min 0.0589
_exptl_absorpt_correction_type multi-scan
_exptl_absorpt_process_details sadabs
_exptl_crystal_colour colorless
_exptl_crystal_density_diffrn 5.196
_exptl_crystal_density_method 'not measured'
_exptl_crystal_description block
_exptl_crystal_F_000 1192
_exptl_crystal_size_max 0.18
_exptl_crystal_size_mid 0.15
_exptl_crystal_size_min 0.12
_refine_diff_density_max 6.141
_refine_diff_density_min -4.310
_refine_diff_density_rms 0.512
_refine_ls_extinction_coef 0.00233(15)
_refine_ls_extinction_expression Fc^*^=kFc[1+0.001xFc^2^\l^3^/sin(2\q)]^-1/4^
_refine_ls_extinction_method SHELXL
_refine_ls_goodness_of_fit_ref 1.084
_refine_ls_matrix_type full
_refine_ls_number_parameters 287
_refine_ls_number_reflns 4012
_refine_ls_number_restraints 6
_refine_ls_restrained_S_all 1.083
_refine_ls_R_factor_all 0.0552
_refine_ls_R_factor_gt 0.0479
_refine_ls_shift/su_max 0.000
_refine_ls_shift/su_mean 0.000
_refine_ls_structure_factor_coef Fsqd
_refine_ls_weighting_details 'calc w=1/[\s^2^(Fo^2^)+(0.0490P)^2^+67.7750P] where P=(Fo^2^+2Fc^2^)/3'
_refine_ls_weighting_scheme calc
_refine_ls_wR_factor_gt 0.1295
_refine_ls_wR_factor_ref 0.1344
_reflns_number_gt 3468
_reflns_number_total 4012
_reflns_threshold_expression >2sigma(I)
_cod_data_source_file c7dt00509a2.cif
_cod_data_source_block 001
_cod_depositor_comments
;
The following automatic conversions were performed:

'_symmetry_cell_setting' value 'Triclinic' changed to 'triclinic'
according to
/home/data/users/saulius/crontab/automatic-downloads/rss-feeds/RSC/lib/dictionaries/cif_core.dic
dictionary named 'cif_core.dic' version 2.4.2 from 2011-04-26.

Automatic conversion script
Id: cif_fix_values 4973 2017-02-22 13:04:09Z antanas 

 Adding full bibliography for 7042447--7042450.cif.
;
_cod_original_sg_symbol_H-M P-1
_cod_database_code 7042449

loop_
_symmetry_equiv_pos_as_xyz
'x, y, z'
'-x, -y, -z'

loop_
_atom_site_label
_atom_site_type_symbol
_atom_site_fract_x
_atom_site_fract_y
_atom_site_fract_z
_atom_site_U_iso_or_equiv
_atom_site_adp_type
_atom_site_occupancy
_atom_site_symmetry_multiplicity
_atom_site_calc_flag
_atom_site_refinement_flags
Li1 Li 0.006(3) 0.490(4) 0.3093(18) 0.018(6) Uani 1 1 d .
Pb1 Pb 0.0000 0.0000 0.0000 0.0255(2) Uani 1 2 d S
Pb2 Pb 0.39262(8) 0.30227(7) 0.00410(4) 0.01319(18) Uani 1 1 d .
Pb3 Pb 0.23478(9) 0.64170(8) 0.49450(4) 0.01854(19) Uani 1 1 d .
Pb4 Pb 0.58997(10) 0.32804(9) 0.24976(5) 0.0262(2) Uani 1 1 d .
Ba5 Ba 0.16533(10) 0.00356(10) 0.24679(5) 0.00608(19) Uani 1 1 d .
P3 P 0.2744(5) 0.2617(5) 0.4241(2) 0.0085(7) Uani 1 1 d .
P4 P 0.1821(5) 0.0468(5) 0.5896(2) 0.0094(7) Uani 1 1 d .
P5 P 0.3878(5) 0.2590(5) 0.6741(2) 0.0089(7) Uani 1 1 d .
P6 P 0.3314(5) 0.0346(5) 0.8413(2) 0.0082(7) Uani 1 1 d .
P1 P -0.0312(5) 0.4048(5) 0.1224(2) 0.0083(7) Uani 1 1 d .
P2 P 0.2159(5) 0.6349(5) 0.1461(3) 0.0101(7) Uani 1 1 d .
O9 O 0.0931(14) 0.3900(14) 0.4287(7) 0.014(2) Uani 1 1 d .
O10 O 0.4258(14) 0.3350(15) 0.4572(8) 0.018(2) Uani 1 1 d .
O11 O 0.2462(15) 0.0821(14) 0.4896(7) 0.012(2) Uani 1 1 d .
O8 O 0.3188(17) 0.2006(15) 0.3373(7) 0.018(2) Uani 1 1 d .
O12 O 0.0046(15) 0.1651(18) 0.6076(8) 0.023(3) Uani 1 1 d .
O14 O 0.3396(15) 0.0937(14) 0.6392(7) 0.016(2) Uani 1 1 d .
O15 O 0.2594(14) 0.4274(14) 0.6453(7) 0.013(2) Uani 1 1 d .
O16 O 0.5857(16) 0.2518(16) 0.6556(7) 0.018(2) Uani 1 1 d .
O17 O 0.3502(17) 0.2170(14) 0.7770(7) 0.016(2) Uani 1 1 d .
O20 O 0.3041(17) 0.0860(15) 0.9312(7) 0.019(2) Uani 1 1 d .
O19 O 0.5085(16) -0.0925(15) 0.8277(8) 0.019(2) Uani 1 1 d .
O18 O 0.1730(18) -0.0353(17) 0.8174(9) 0.027(3) Uani 1 1 d .
O2 O 0.1027(15) 0.2647(14) 0.0789(7) 0.013(2) Uani 1 1 d .
O1 O -0.2204(14) 0.4483(14) 0.0868(7) 0.013(2) Uani 1 1 d .
O4 O 0.0468(14) 0.5859(14) 0.1006(7) 0.012(2) Uani 1 1 d .
O3 O -0.0418(14) 0.3526(14) 0.2197(7) 0.011(2) Uani 1 1 d U
O5 O 0.2325(16) 0.8206(15) 0.1007(8) 0.021(3) Uani 1 1 d .
O7 O 0.166(2) 0.630(2) 0.2413(8) 0.033(3) Uani 1 1 d .
O6 O 0.3829(16) 0.4985(16) 0.1254(9) 0.024(3) Uani 1 1 d .
O13 O 0.1874(17) -0.1459(14) 0.6152(7) 0.019(2) Uani 1 1 d .

loop_
_atom_site_aniso_label
_atom_site_aniso_U_11
_atom_site_aniso_U_22
_atom_site_aniso_U_33
_atom_site_aniso_U_23
_atom_site_aniso_U_13
_atom_site_aniso_U_12
Li1 0.007(11) 0.026(15) 0.015(13) 0.005(11) 0.005(10) 0.004(10)
Pb1 0.0125(4) 0.0360(6) 0.0233(5) 0.0079(4) -0.0018(3) -0.0036(4)
Pb2 0.0148(3) 0.0124(3) 0.0132(3) -0.0032(2) -0.0006(2) -0.0034(2)
Pb3 0.0192(3) 0.0186(3) 0.0171(3) -0.0027(2) -0.0017(2) -0.0015(2)
Pb4 0.0280(4) 0.0266(4) 0.0243(4) -0.0007(3) -0.0030(3) -0.0075(3)
Ba5 0.0052(4) 0.0084(4) 0.0049(4) -0.0012(3) 0.0000(3) -0.0018(3)
P3 0.0100(16) 0.0092(17) 0.0065(17) -0.0023(13) -0.0012(13) -0.0007(13)
P4 0.0113(17) 0.0088(17) 0.0086(17) -0.0002(13) -0.0029(13) -0.0030(13)
P5 0.0099(17) 0.0088(17) 0.0083(17) -0.0006(13) -0.0022(13) -0.0023(13)
P6 0.0102(16) 0.0081(16) 0.0061(17) -0.0013(13) 0.0007(13) -0.0017(13)
P1 0.0064(15) 0.0117(17) 0.0063(17) -0.0005(13) -0.0006(12) -0.0012(13)
P2 0.0104(17) 0.0094(17) 0.0103(18) 0.0003(14) -0.0002(13) -0.0030(13)
O9 0.010(5) 0.015(5) 0.015(6) 0.000(4) -0.001(4) -0.001(4)
O10 0.007(5) 0.015(5) 0.031(7) 0.002(5) -0.006(4) -0.003(4)
O11 0.017(5) 0.012(5) 0.007(5) -0.001(4) -0.001(4) -0.002(4)
O8 0.029(6) 0.020(6) 0.003(5) 0.001(4) 0.003(4) -0.006(5)
O12 0.009(5) 0.039(7) 0.016(6) 0.002(5) 0.000(4) 0.004(5)
O14 0.018(5) 0.015(5) 0.020(6) -0.009(5) -0.011(4) -0.001(4)
O15 0.014(5) 0.010(5) 0.013(5) 0.004(4) -0.002(4) 0.001(4)
O16 0.019(6) 0.023(6) 0.013(6) 0.002(5) -0.002(4) -0.013(5)
O17 0.034(7) 0.008(5) 0.009(5) -0.002(4) -0.002(5) -0.009(5)
O20 0.032(7) 0.019(6) 0.007(5) -0.002(4) 0.007(5) -0.007(5)
O19 0.020(6) 0.018(6) 0.016(6) -0.007(5) 0.006(4) 0.003(5)
O18 0.028(7) 0.026(7) 0.031(7) 0.003(6) -0.007(6) -0.018(5)
O2 0.016(5) 0.013(5) 0.013(5) -0.006(4) 0.005(4) -0.005(4)
O1 0.009(5) 0.017(5) 0.014(5) -0.002(4) -0.005(4) -0.004(4)
O4 0.014(5) 0.009(5) 0.011(5) 0.004(4) -0.003(4) -0.002(4)
O3 0.011(2) 0.011(2) 0.011(2) -0.0020(10) -0.0004(10) -0.0020(10)
O5 0.020(6) 0.013(5) 0.027(7) 0.003(5) -0.003(5) -0.004(4)
O7 0.053(9) 0.046(9) 0.011(6) -0.005(6) 0.001(6) -0.035(7)
O6 0.016(6) 0.015(6) 0.041(8) -0.008(5) -0.008(5) 0.004(5)
O13 0.037(7) 0.009(5) 0.013(6) -0.001(4) -0.006(5) -0.010(5)

loop_
_atom_type_symbol
_atom_type_description
_atom_type_scat_dispersion_real
_atom_type_scat_dispersion_imag
_atom_type_scat_source
Li Li -0.0003 0.0001 'International Tables Vol C Tables 4.2.6.8 and 6.1.1.4'
O O 0.0106 0.0060 'International Tables Vol C Tables 4.2.6.8 and 6.1.1.4'
P P 0.1023 0.0942 'International Tables Vol C Tables 4.2.6.8 and 6.1.1.4'
Ba Ba -0.3244 2.2819 'International Tables Vol C Tables 4.2.6.8 and 6.1.1.4'
Pb Pb -3.3944 10.1111 'International Tables Vol C Tables 4.2.6.8 and 6.1.1.4'

loop_
_geom_angle_atom_site_label_1
_geom_angle_atom_site_label_2
_geom_angle_atom_site_label_3
_geom_angle
_geom_angle_site_symmetry_1
_geom_angle_site_symmetry_3
O7 Li1 O3 99.0(13) . .
O7 Li1 O9 113.2(15) . .
O3 Li1 O9 126.2(16) . .
O7 Li1 O15 128.0(16) . 2_566
O3 Li1 O15 99.5(13) . 2_566
O9 Li1 O15 93.3(12) . 2_566
O7 Li1 Pb3 152.0(15) . 2_566
O3 Li1 Pb3 109.0(11) . 2_566
O9 Li1 Pb3 48.7(6) . 2_566
O15 Li1 Pb3 48.3(6) 2_566 2_566
O5 Pb1 O5 180.0(7) 2_565 1_545
O5 Pb1 O20 76.7(4) 2_565 2_556
O5 Pb1 O20 103.3(4) 1_545 2_556
O5 Pb1 O20 103.3(4) 2_565 1_554
O5 Pb1 O20 76.7(4) 1_545 1_554
O20 Pb1 O20 180.0(7) 2_556 1_554
O5 Pb1 Ba5 137.7(3) 2_565 .
O5 Pb1 Ba5 42.3(3) 1_545 .
O20 Pb1 Ba5 89.3(3) 2_556 .
O20 Pb1 Ba5 90.7(3) 1_554 .
O5 Pb1 Ba5 42.3(3) 2_565 2
O5 Pb1 Ba5 137.7(3) 1_545 2
O20 Pb1 Ba5 90.7(3) 2_556 2
O20 Pb1 Ba5 89.3(3) 1_554 2
Ba5 Pb1 Ba5 180.00(2) . 2
O20 Pb2 O2 78.2(4) 1_554 .
O20 Pb2 O1 94.1(4) 1_554 2_565
O2 Pb2 O1 86.2(4) . 2_565
O20 Pb2 O6 157.0(4) 1_554 .
O2 Pb2 O6 79.4(4) . .
O1 Pb2 O6 89.7(4) 2_565 .
O12 Pb3 O15 141.1(3) 2_566 .
O12 Pb3 O10 121.6(4) 2_566 .
O15 Pb3 O10 75.0(4) . .
O12 Pb3 O9 73.4(4) 2_566 2_566
O15 Pb3 O9 67.7(3) . 2_566
O10 Pb3 O9 112.6(3) . 2_566
O12 Pb3 O13 96.2(4) 2_566 1_565
O15 Pb3 O13 74.7(3) . 1_565
O10 Pb3 O13 142.2(4) . 1_565
O9 Pb3 O13 75.4(4) 2_566 1_565
O12 Pb3 O16 72.7(4) 2_566 2_666
O15 Pb3 O16 145.3(3) . 2_666
O10 Pb3 O16 78.6(4) . 2_666
O9 Pb3 O16 144.9(3) 2_566 2_666
O13 Pb3 O16 117.0(4) 1_565 2_666
O12 Pb3 O10 135.9(4) 2_566 2_666
O15 Pb3 O10 78.1(3) . 2_666
O10 Pb3 O10 80.0(4) . 2_666
O9 Pb3 O10 137.7(4) 2_566 2_666
O13 Pb3 O10 72.1(4) 1_565 2_666
O16 Pb3 O10 75.5(4) 2_666 2_666
O12 Pb3 Li1 106.4(5) 2_566 2_566
O15 Pb3 Li1 35.7(5) . 2_566
O10 Pb3 Li1 102.4(5) . 2_566
O9 Pb3 Li1 34.4(5) 2_566 2_566
O13 Pb3 Li1 62.4(6) 1_565 2_566
O16 Pb3 Li1 178.9(5) 2_666 2_566
O10 Pb3 Li1 105.0(5) 2_666 2_566
O6 Pb4 O19 72.9(4) . 2_656
O6 Pb4 O8 92.6(4) . .
O19 Pb4 O8 69.3(4) 2_656 .
O8 Ba5 O18 134.4(4) . 2_556
O8 Ba5 O19 65.5(3) . 2_656
O18 Ba5 O19 132.6(4) 2_556 2_656
O8 Ba5 O12 94.4(4) . 2_556
O18 Ba5 O12 81.6(4) 2_556 2_556
O19 Ba5 O12 145.6(3) 2_656 2_556
O8 Ba5 O16 77.7(3) . 2_656
O18 Ba5 O16 138.5(3) 2_556 2_656
O19 Ba5 O16 79.8(3) 2_656 2_656
O12 Ba5 O16 68.4(3) 2_556 2_656
O8 Ba5 O3 72.8(3) . .
O18 Ba5 O3 64.6(3) 2_556 .
O19 Ba5 O3 96.1(3) 2_656 .
O12 Ba5 O3 104.5(3) 2_556 .
O16 Ba5 O3 149.1(3) 2_656 .
O8 Ba5 O5 142.1(3) . 1_545
O18 Ba5 O5 75.5(4) 2_556 1_545
O19 Ba5 O5 76.8(3) 2_656 1_545
O12 Ba5 O5 115.8(4) 2_556 1_545
O16 Ba5 O5 92.1(3) 2_656 1_545
O3 Ba5 O5 117.0(3) . 1_545
O8 Ba5 O7 138.6(4) . 1_545
O18 Ba5 O7 80.9(4) 2_556 1_545
O19 Ba5 O7 109.7(4) 2_656 1_545
O12 Ba5 O7 66.3(4) 2_556 1_545
O16 Ba5 O7 61.4(4) 2_656 1_545
O3 Ba5 O7 145.4(4) . 1_545
O5 Ba5 O7 51.4(3) 1_545 1_545
O8 Ba5 O2 99.0(3) . .
O18 Ba5 O2 65.7(3) 2_556 .
O19 Ba5 O2 68.9(3) 2_656 .
O12 Ba5 O2 144.7(3) 2_556 .
O16 Ba5 O2 146.5(3) 2_656 .
O3 Ba5 O2 50.3(3) . .
O5 Ba5 O2 69.8(3) 1_545 .
O7 Ba5 O2 118.0(3) 1_545 .
O8 Ba5 P2 148.0(3) . 1_545
O18 Ba5 P2 77.6(3) 2_556 1_545
O19 Ba5 P2 93.0(2) 2_656 1_545
O12 Ba5 P2 91.1(3) 2_556 1_545
O16 Ba5 P2 75.2(2) 2_656 1_545
O3 Ba5 P2 135.8(2) . 1_545
O5 Ba5 P2 25.9(2) 1_545 1_545
O7 Ba5 P2 25.6(3) 1_545 1_545
O2 Ba5 P2 94.3(2) . 1_545
O8 Ba5 P4 91.8(2) . 2_556
O18 Ba5 P4 66.8(3) 2_556 2_556
O19 Ba5 P4 156.8(3) 2_656 2_556
O12 Ba5 P4 24.0(3) 2_556 2_556
O16 Ba5 P4 91.0(2) 2_656 2_556
O3 Ba5 P4 80.9(2) . 2_556
O5 Ba5 P4 125.2(2) 1_545 2_556
O7 Ba5 P4 83.7(3) 1_545 2_556
O2 Ba5 P4 122.5(2) . 2_556
P2 Ba5 P4 105.26(9) 1_545 2_556
O8 Ba5 P5 71.2(3) . 2_656
O18 Ba5 P5 152.8(3) 2_556 2_656
O19 Ba5 P5 59.9(2) 2_656 2_656
O12 Ba5 P5 87.9(2) 2_556 2_656
O16 Ba5 P5 19.9(2) 2_656 2_656
O3 Ba5 P5 142.6(2) . 2_656
O5 Ba5 P5 86.9(2) 1_545 2_656
O7 Ba5 P5 71.9(3) 1_545 2_656
O2 Ba5 P5 127.3(2) . 2_656
P2 Ba5 P5 77.60(8) 1_545 2_656
P4 Ba5 P5 109.62(9) 2_556 2_656
O8 P3 O10 114.6(7) . .
O8 P3 O9 113.6(7) . .
O10 P3 O9 110.3(6) . .
O8 P3 O11 103.6(6) . .
O10 P3 O11 108.2(6) . .
O9 P3 O11 105.9(6) . .
O13 P4 O12 116.5(8) . .
O13 P4 O14 106.2(6) . .
O12 P4 O14 109.7(7) . .
O13 P4 O11 108.1(6) . .
O12 P4 O11 111.0(6) . .
O14 P4 O11 104.6(6) . .
O13 P4 Ba5 73.2(5) . 2_556
O12 P4 Ba5 48.8(5) . 2_556
O14 P4 Ba5 103.3(5) . 2_556
O11 P4 Ba5 150.3(4) . 2_556
O16 P5 O15 119.0(7) . .
O16 P5 O14 106.1(7) . .
O15 P5 O14 112.9(6) . .
O16 P5 O17 108.5(6) . .
O15 P5 O17 105.4(6) . .
O14 P5 O17 103.9(6) . .
O16 P5 Ba5 40.1(4) . 2_656
O15 P5 Ba5 153.6(5) . 2_656
O14 P5 Ba5 91.7(4) . 2_656
O17 P5 Ba5 76.3(5) . 2_656
O18 P6 O20 112.3(8) . .
O18 P6 O19 110.5(8) . .
O20 P6 O19 113.7(7) . .
O18 P6 O17 109.5(7) . .
O20 P6 O17 104.6(6) . .
O19 P6 O17 105.9(7) . .
O3 P1 O1 110.9(6) . .
O3 P1 O2 111.0(6) . .
O1 P1 O2 113.9(6) . .
O3 P1 O4 108.1(6) . .
O1 P1 O4 105.1(6) . .
O2 P1 O4 107.5(6) . .
O7 P2 O5 112.1(8) . .
O7 P2 O6 114.2(9) . .
O5 P2 O6 111.8(7) . .
O7 P2 O4 108.0(7) . .
O5 P2 O4 104.6(6) . .
O6 P2 O4 105.4(6) . .
O7 P2 Ba5 57.5(6) . 1_565
O5 P2 Ba5 54.6(5) . 1_565
O6 P2 Ba5 132.3(5) . 1_565
O4 P2 Ba5 122.1(4) . 1_565
P3 O9 Li1 111.0(10) . .
P3 O9 Pb3 133.3(6) . 2_566
Li1 O9 Pb3 96.9(8) . 2_566
P3 O10 Pb3 99.6(5) . .
P3 O10 Pb3 160.4(7) . 2_666
Pb3 O10 Pb3 100.0(4) . 2_666
P4 O11 P3 132.4(7) . .
P3 O8 Pb4 113.3(6) . .
P3 O8 Ba5 134.0(7) . .
Pb4 O8 Ba5 112.5(4) . .
P4 O12 Pb3 131.6(7) . 2_566
P4 O12 Ba5 107.2(6) . 2_556
Pb3 O12 Ba5 110.6(4) 2_566 2_556
P4 O14 P5 139.0(8) . .
P5 O15 Li1 128.6(10) . 2_566
P5 O15 Pb3 131.5(6) . .
Li1 O15 Pb3 96.1(8) 2_566 .
P5 O16 Pb3 129.0(6) . 2_666
P5 O16 Ba5 120.0(6) . 2_656
Pb3 O16 Ba5 106.7(4) 2_666 2_656
P5 O17 P6 131.8(7) . .
P6 O20 Pb2 137.0(7) . 1_556
P6 O20 Pb1 107.8(6) . 1_556
Pb2 O20 Pb1 110.7(4) 1_556 1_556
P6 O19 Pb4 103.7(6) . 2_656
P6 O19 Ba5 126.4(6) . 2_656
Pb4 O19 Ba5 110.8(4) 2_656 2_656
P6 O18 Ba5 154.2(8) . 2_556
P1 O2 Pb2 126.3(6) . .
P1 O2 Ba5 94.4(5) . .
Pb2 O2 Ba5 110.0(4) . .
P1 O1 Pb2 135.4(6) . 2_565
P1 O4 P2 126.6(7) . .
P1 O3 Li1 127.5(10) . .
P1 O3 Ba5 103.8(5) . .
Li1 O3 Ba5 110.9(9) . .
P2 O5 Pb1 122.0(6) . 1_565
P2 O5 Ba5 99.5(6) . 1_565
Pb1 O5 Ba5 101.6(4) 1_565 1_565
P2 O7 Li1 126.6(12) . .
P2 O7 Ba5 96.9(6) . 1_565
Li1 O7 Ba5 125.5(11) . 1_565
P2 O6 Pb4 119.6(7) . .
P2 O6 Pb2 123.0(7) . .
Pb4 O6 Pb2 109.9(4) . .
P4 O13 Pb3 120.4(6) . 1_545

loop_
_geom_bond_atom_site_label_1
_geom_bond_atom_site_label_2
_geom_bond_distance
_geom_bond_site_symmetry_2
Li1 O7 1.90(3) .
Li1 O3 1.99(3) .
Li1 O9 2.01(3) .
Li1 O15 2.07(3) 2_566
Li1 Pb3 3.53(3) 2_566
Pb1 O5 2.495(12) 2_565
Pb1 O5 2.495(12) 1_545
Pb1 O20 2.587(12) 2_556
Pb1 O20 2.587(12) 1_554
Pb1 Ba5 4.1506(10) .
Pb1 Ba5 4.1506(10) 2
Pb2 O20 2.403(12) 1_554
Pb2 O2 2.418(11) .
Pb2 O1 2.423(11) 2_565
Pb2 O6 2.617(13) .
Pb3 O12 2.577(11) 2_566
Pb3 O15 2.649(10) .
Pb3 O10 2.669(12) .
Pb3 O9 2.671(11) 2_566
Pb3 O13 2.673(11) 1_565
Pb3 O16 2.692(11) 2_666
Pb3 O10 2.747(10) 2_666
Pb3 Li1 3.53(3) 2_566
Pb4 O6 2.602(12) .
Pb4 O19 2.605(12) 2_656
Pb4 O8 2.610(12) .
Ba5 O8 2.709(12) .
Ba5 O18 2.744(12) 2_556
Ba5 O19 2.769(12) 2_656
Ba5 O12 2.772(12) 2_556
Ba5 O16 2.788(12) 2_656
Ba5 O3 2.845(10) .
Ba5 O5 2.852(13) 1_545
Ba5 O7 2.932(14) 1_545
Ba5 O2 3.050(11) .
Ba5 P2 3.450(4) 1_545
Ba5 P4 3.519(4) 2_556
Ba5 P5 3.748(4) 2_656
P3 O8 1.503(11) .
P3 O10 1.520(11) .
P3 O9 1.526(11) .
P3 O11 1.629(11) .
P4 O13 1.483(11) .
P4 O12 1.498(12) .
P4 O14 1.588(11) .
P4 O11 1.591(11) .
P4 Ba5 3.519(4) 2_556
P5 O16 1.473(12) .
P5 O15 1.496(11) .
P5 O14 1.592(11) .
P5 O17 1.599(12) .
P5 Ba5 3.748(4) 2_656
P6 O18 1.490(12) .
P6 O20 1.512(12) .
P6 O19 1.516(12) .
P6 O17 1.622(11) .
P1 O3 1.506(11) .
P1 O1 1.516(10) .
P1 O2 1.541(11) .
P1 O4 1.603(11) .
P2 O7 1.500(13) .
P2 O5 1.526(12) .
P2 O6 1.527(12) .
P2 O4 1.632(11) .
P2 Ba5 3.450(4) 1_565
O9 Pb3 2.671(11) 2_566
O10 Pb3 2.747(10) 2_666
O12 Pb3 2.577(11) 2_566
O12 Ba5 2.772(12) 2_556
O15 Li1 2.07(3) 2_566
O16 Pb3 2.692(11) 2_666
O16 Ba5 2.788(12) 2_656
O20 Pb2 2.403(12) 1_556
O20 Pb1 2.587(12) 1_556
O19 Pb4 2.605(12) 2_656
O19 Ba5 2.769(12) 2_656
O18 Ba5 2.744(12) 2_556
O1 Pb2 2.423(11) 2_565
O5 Pb1 2.495(12) 1_565
O5 Ba5 2.852(13) 1_565
O7 Ba5 2.932(14) 1_565
O13 Pb3 2.673(11) 1_545
